data_7029249
loop_
_publ_author_name
'Yeung, Hamish Hei-Man'
'Cheetham, Anthony Kevin'

_publ_section_title
;
 Phase selection during the crystallization of metal-organic frameworks;
 thermodynamic and kinetic factors in the lithium tartrate system.
;
_journal_issue 1
_journal_name_full 'Dalton transactions (Cambridge, England : 2003)'
_journal_page_first 95
_journal_page_last 102
_journal_paper_doi 10.1039/c3dt52430b
_journal_volume 43
_journal_year 2014
_chemical_formula_moiety 'C4 H4 O6, 2(Li), 2(H2 O)'
_chemical_formula_sum 'C4 H8 Li2 O8'
_chemical_formula_weight 197.98
_chemical_melting_point ?
_chemical_name_common 'Lithium tartrate'
_chemical_name_systematic 'Dilithium D,L-tartrate dihydrate'
_space_group_IT_number 2
_symmetry_cell_setting triclinic
_symmetry_space_group_name_Hall '-P 1'
_symmetry_space_group_name_H-M 'P -1'
_atom_sites_solution_hydrogens geom
_atom_sites_solution_primary direct
_atom_sites_solution_secondary difmap
_audit_creation_method SHELXL-97
_cell_angle_alpha 103.450(8)
_cell_angle_beta 90.701(7)
_cell_angle_gamma 100.790(7)
_cell_formula_units_Z 2
_cell_length_a 6.1037(4)
_cell_length_b 7.3350(7)
_cell_length_c 9.0294(8)
_cell_measurement_reflns_used 5451
_cell_measurement_temperature 120
_cell_measurement_theta_max 29.1609
_cell_measurement_theta_min 2.9056
_cell_volume 385.55(6)
_computing_cell_refinement
;
CrysAlisPro, Oxford Diffraction Ltd.,
Version 1.171.33.66 (release 28-04-2010 CrysAlis171 .NET)
(compiled Apr 28 2010,14:27:37)
;
_computing_data_collection
;
CrysAlisPro, Oxford Diffraction Ltd.,
Version 1.171.33.66 (release 28-04-2010 CrysAlis171 .NET)
(compiled Apr 28 2010,14:27:37)
;
_computing_data_reduction
;
CrysAlisPro, Oxford Diffraction Ltd.,
Version 1.171.33.66 (release 28-04-2010 CrysAlis171 .NET)
(compiled Apr 28 2010,14:27:37)
;
_computing_molecular_graphics 'Ortep-3 for Windows (Farrugia, 1997) and Mercury'
_computing_publication_material 'WinGX publication routines (Farrugia, 1999)'
_computing_structure_refinement 'SHELXL-97 (Sheldrick, 2008)'
_computing_structure_solution Superflip
_diffrn_ambient_temperature 120
_diffrn_detector_area_resol_mean 16.1183
_diffrn_measured_fraction_theta_full 0.999
_diffrn_measured_fraction_theta_max 0.878
_diffrn_measurement_device_type 'Xcalibur, Eos, Gemini ultra'
_diffrn_radiation_monochromator graphite
_diffrn_radiation_source 'Enhance (Mo) X-ray Source'
_diffrn_radiation_type 'Mo K\a'
_diffrn_radiation_wavelength 0.7107
_diffrn_reflns_av_R_equivalents 0.0307
_diffrn_reflns_av_sigmaI/netI 0.0441
_diffrn_reflns_limit_h_max 8
_diffrn_reflns_limit_h_min -8
_diffrn_reflns_limit_k_max 9
_diffrn_reflns_limit_k_min -9
_diffrn_reflns_limit_l_max 11
_diffrn_reflns_limit_l_min -11
_diffrn_reflns_number 5451
_diffrn_reflns_theta_full 25.00
_diffrn_reflns_theta_max 29.23
_diffrn_reflns_theta_min 2.91
_exptl_absorpt_coefficient_mu 0.164
_exptl_absorpt_correction_type none
_exptl_crystal_colour colourless
_exptl_crystal_density_diffrn 1.705
_exptl_crystal_density_meas ?
_exptl_crystal_density_method 'not measured'
_exptl_crystal_description prism
_exptl_crystal_F_000 204
_exptl_crystal_size_max 0.9
_exptl_crystal_size_mid 0.4
_exptl_crystal_size_min 0.2
_refine_diff_density_max 0.361
_refine_diff_density_min -0.244
_refine_diff_density_rms 0.053
_refine_ls_extinction_method none
_refine_ls_goodness_of_fit_ref 0.974
_refine_ls_hydrogen_treatment mixed
_refine_ls_matrix_type full
_refine_ls_number_parameters 145
_refine_ls_number_reflns 1842
_refine_ls_number_restraints 4
_refine_ls_restrained_S_all 0.973
_refine_ls_R_factor_all 0.0477
_refine_ls_R_factor_gt 0.0335
_refine_ls_shift/su_max 0.000
_refine_ls_shift/su_mean 0.000
_refine_ls_structure_factor_coef Fsqd
_refine_ls_weighting_details 'calc w=1/[\s^2^(Fo^2^)+(0.0461P)^2^+0.0000P] where P=(Fo^2^+2Fc^2^)/3'
_refine_ls_weighting_scheme calc
_refine_ls_wR_factor_gt 0.0812
_refine_ls_wR_factor_ref 0.0849
_reflns_number_gt 1394
_reflns_number_total 1842
_reflns_threshold_expression >2\s(I)
_cod_data_source_file c3dt52430b.txt
_cod_data_source_block exp_598
_cod_depositor_comments
;
The following automatic conversions were performed:

'_chemical_melting_point' value 'not measured' was changed to '?' -
the value is undefined or not given.

Automatic conversion script
Id: cif_fix_values 2281 2013-09-26 08:29:07Z andrius 

The following automatic conversions were performed:

'_exptl_crystal_density_meas' value 'not measured' was changed to '?'
- the value is perceived as not measured.

Automatic conversion script
Id: cif_fix_values 3008 2015-01-20 13:52:24Z robertas 

2018-12-07
Z value and formula fixed to values more according to usual
chemical conventions.                 miguel
;
_cod_original_formula_sum 'C8 H16 Li4 O16'
_cod_original_formula_weight 395.97
_cod_original_formula_moiety 'C8 H16 Li4 O16'
_cod_original_formula_units_Z 1
_cod_database_code 7029249

loop_
_symmetry_equiv_pos_as_xyz
'x, y, z'
'-x, -y, -z'

loop_
_atom_site_label
_atom_site_type_symbol
_atom_site_fract_x
_atom_site_fract_y
_atom_site_fract_z
_atom_site_U_iso_or_equiv
_atom_site_adp_type
_atom_site_occupancy
_atom_site_symmetry_multiplicity
_atom_site_calc_flag
_atom_site_refinement_flags
OW2 O 0.15936(17) 1.26454(14) 0.03726(12) 0.0136(2) Uani 1 1 d D
H6A H 0.062(2) 1.202(2) -0.0334(16) 0.020 Uiso 1 1 d D
H6B H 0.263(2) 1.325(2) -0.0047(18) 0.020 Uiso 1 1 d D
O3 O 0.11168(16) 0.93370(14) 0.22100(11) 0.0117(2) Uani 1 1 d .
H3A H 0.044(3) 1.003(2) 0.291(2) 0.018 Uiso 1 1 d .
OW1 O 0.51532(17) 0.25860(14) 0.30828(12) 0.0132(2) Uani 1 1 d D
H5A H 0.621(2) 0.215(2) 0.3424(18) 0.020 Uiso 1 1 d D
H5B H 0.421(2) 0.272(2) 0.3785(15) 0.020 Uiso 1 1 d D
O4B O 0.50177(16) 0.62774(14) 0.15991(11) 0.0138(2) Uani 1 1 d .
O2 O -0.03596(17) 0.53048(14) 0.22005(12) 0.0139(2) Uani 1 1 d .
H2A H 0.026(3) 0.443(2) 0.171(2) 0.021 Uiso 1 1 d .
O1B O 0.10824(17) 0.84881(14) 0.58545(11) 0.0144(2) Uani 1 1 d .
O4A O 0.40667(17) 0.83636(14) 0.03844(11) 0.0147(2) Uani 1 1 d .
O1A O -0.21932(16) 0.68195(14) 0.46784(11) 0.0147(2) Uani 1 1 d .
C2 C 0.1170(2) 0.6585(2) 0.33500(16) 0.0113(3) Uani 1 1 d .
H2 H 0.2227 0.5874 0.3667 0.014 Uiso 1 1 calc R
C3 C 0.2495(2) 0.82444(19) 0.27735(16) 0.0105(3) Uani 1 1 d .
H3 H 0.3469 0.9098 0.3623 0.013 Uiso 1 1 calc R
C4 C 0.3969(2) 0.75537(19) 0.14758(16) 0.0113(3) Uani 1 1 d .
C1 C -0.0108(2) 0.7351(2) 0.47389(16) 0.0117(3) Uani 1 1 d .
Li1 Li 0.3536(4) 1.1041(4) 0.1045(3) 0.0161(5) Uani 1 1 d .
Li2 Li 0.6584(4) 0.5081(4) 0.2734(3) 0.0161(5) Uani 1 1 d .

loop_
_atom_site_aniso_label
_atom_site_aniso_U_11
_atom_site_aniso_U_22
_atom_site_aniso_U_33
_atom_site_aniso_U_23
_atom_site_aniso_U_13
_atom_site_aniso_U_12
OW2 0.0114(6) 0.0150(6) 0.0137(6) 0.0029(4) 0.0011(4) 0.0014(4)
O3 0.0133(5) 0.0119(5) 0.0117(5) 0.0029(4) 0.0029(4) 0.0064(4)
OW1 0.0114(5) 0.0156(5) 0.0133(6) 0.0041(4) 0.0018(4) 0.0034(4)
O4B 0.0141(5) 0.0133(5) 0.0162(6) 0.0052(4) 0.0021(4) 0.0060(4)
O2 0.0130(5) 0.0122(5) 0.0141(6) -0.0013(4) 0.0025(4) 0.0021(4)
O1B 0.0147(5) 0.0163(5) 0.0120(5) 0.0010(4) 0.0012(4) 0.0050(4)
O4A 0.0164(6) 0.0165(5) 0.0143(5) 0.0073(4) 0.0057(4) 0.0060(4)
O1A 0.0119(5) 0.0174(5) 0.0146(5) 0.0035(4) 0.0039(4) 0.0027(4)
C2 0.0109(7) 0.0119(7) 0.0113(7) 0.0026(6) 0.0011(5) 0.0026(6)
C3 0.0099(7) 0.0118(7) 0.0106(7) 0.0031(6) 0.0002(5) 0.0035(6)
C4 0.0075(7) 0.0116(7) 0.0128(7) 0.0013(6) 0.0012(5) -0.0012(6)
C1 0.0151(8) 0.0106(7) 0.0125(7) 0.0062(6) 0.0034(6) 0.0054(6)
Li1 0.0170(13) 0.0158(13) 0.0149(13) 0.0026(10) 0.0012(10) 0.0028(10)
Li2 0.0142(13) 0.0169(13) 0.0177(13) 0.0059(10) -0.0003(10) 0.0023(10)

loop_
_atom_type_symbol
_atom_type_description
_atom_type_scat_dispersion_real
_atom_type_scat_dispersion_imag
_atom_type_scat_source
C C 0.0033 0.0016 'International Tables Vol C Tables 4.2.6.8 and 6.1.1.4'
H H 0.0000 0.0000 'International Tables Vol C Tables 4.2.6.8 and 6.1.1.4'
Li Li -0.0003 0.0001 'International Tables Vol C Tables 4.2.6.8 and 6.1.1.4'
O O 0.0106 0.0060 'International Tables Vol C Tables 4.2.6.8 and 6.1.1.4'

loop_
_geom_angle_atom_site_label_1
_geom_angle_atom_site_label_2
_geom_angle_atom_site_label_3
_geom_angle
_geom_angle_site_symmetry_1
_geom_angle_site_symmetry_3
C3 O3 Li1 101.27(10) . .
Li2 OW1 Li1 106.03(11) . 1_545
C4 O4B Li2 152.23(13) . .
C2 O2 Li2 113.44(11) . 1_455
C4 O4A Li1 111.77(11) . .
C4 O4A Li1 133.46(12) . 2_675
Li1 O4A Li1 95.46(11) . 2_675
C1 O1A Li2 113.52(12) . 1_455
O2 C2 C3 112.06(11) . .
O2 C2 C1 109.40(11) . .
C3 C2 C1 110.21(11) . .
O3 C3 C2 113.47(11) . .
O3 C3 C4 106.67(11) . .
C2 C3 C4 111.99(11) . .
O4B C4 O4A 125.23(13) . .
O4B C4 C3 118.02(12) . .
O4A C4 C3 116.73(12) . .
O4B C4 Li1 155.10(11) . .
O4A C4 Li1 42.89(8) . .
C3 C4 Li1 77.87(9) . .
O1A C1 O1B 126.03(13) . .
O1A C1 C2 118.57(13) . .
O1B C1 C2 115.40(12) . .
O1A C1 Li2 41.39(9) . 1_455
O1B C1 Li2 167.40(12) . 1_455
C2 C1 Li2 77.18(10) . 1_455
OW2 Li1 O4A 137.63(14) . .
OW2 Li1 O4A 93.63(11) . 2_675
O4A Li1 O4A 84.54(11) . 2_675
OW2 Li1 OW1 107.45(12) . 1_565
O4A Li1 OW1 114.61(13) . 1_565
O4A Li1 OW1 99.61(11) 2_675 1_565
OW2 Li1 O3 100.13(11) . .
O4A Li1 O3 74.50(9) . .
O4A Li1 O3 158.89(14) 2_675 .
OW1 Li1 O3 91.49(10) 1_565 .
OW2 Li1 C4 148.19(12) . .
O4A Li1 C4 25.34(5) . .
O4A Li1 C4 104.31(11) 2_675 .
OW1 Li1 C4 95.37(10) 1_565 .
O3 Li1 C4 56.45(7) . .
OW2 Li1 Li1 122.72(15) . 2_675
O4A Li1 Li1 42.43(7) . 2_675
O4A Li1 Li1 42.10(7) 2_675 2_675
OW1 Li1 Li1 113.18(14) 1_565 2_675
O3 Li1 Li1 116.90(14) . 2_675
C4 Li1 Li1 63.82(9) . 2_675
OW2 Li1 Li2 84.28(10) . 1_565
O4A Li1 Li2 134.41(12) . 1_565
O4A Li1 Li2 73.69(9) 2_675 1_565
OW1 Li1 Li2 36.12(7) 1_565 1_565
O3 Li1 Li2 123.31(11) . 1_565
C4 Li1 Li2 125.68(10) . 1_565
Li1 Li1 Li2 106.32(12) 2_675 1_565
O4B Li2 O2 110.84(13) . 1_655
O4B Li2 O1A 111.17(13) . 1_655
O2 Li2 O1A 84.99(10) 1_655 1_655
O4B Li2 OW1 119.23(13) . .
O2 Li2 OW1 115.76(13) 1_655 .
O1A Li2 OW1 109.66(13) 1_655 .
O4B Li2 C1 116.95(12) . 1_655
O2 Li2 C1 59.92(8) 1_655 1_655
O1A Li2 C1 25.09(5) 1_655 1_655
OW1 Li2 C1 119.25(12) . 1_655
O4B Li2 Li1 89.24(10) . 1_545
O2 Li2 Li1 112.70(12) 1_655 1_545
O1A Li2 Li1 146.85(12) 1_655 1_545
OW1 Li2 Li1 37.85(7) . 1_545
C1 Li2 Li1 153.81(11) 1_655 1_545

loop_
_geom_bond_atom_site_label_1
_geom_bond_atom_site_label_2
_geom_bond_distance
_geom_bond_site_symmetry_2
OW2 Li1 1.999(3) .
O3 C3 1.4285(16) .
O3 Li1 2.193(3) .
OW1 Li2 1.971(3) .
OW1 Li1 2.052(3) 1_545
O4B C4 1.2528(17) .
O4B Li2 1.856(3) .
O2 C2 1.4230(17) .
O2 Li2 1.919(3) 1_455
O1B C1 1.2662(17) .
O4A C4 1.2602(17) .
O4A Li1 2.004(3) .
O4A Li1 2.017(3) 2_675
O1A C1 1.2557(17) .
O1A Li2 1.958(3) 1_455
C2 C3 1.5308(19) .
C2 C1 1.535(2) .
C3 C4 1.536(2) .
C4 Li1 2.735(3) .
C1 Li2 2.716(3) 1_455
Li1 O4A 2.017(3) 2_675
Li1 OW1 2.052(3) 1_565
Li1 Li1 2.975(5) 2_675
Li1 Li2 3.214(4) 1_565
Li2 O2 1.919(3) 1_655
Li2 O1A 1.958(3) 1_655
Li2 C1 2.716(3) 1_655
Li2 Li1 3.214(4) 1_545

loop_
_geom_hbond_atom_site_label_D
_geom_hbond_atom_site_label_H
_geom_hbond_atom_site_label_A
_geom_hbond_distance_DH
_geom_hbond_distance_HA
_geom_hbond_distance_DA
_geom_hbond_angle_DHA
_geom_hbond_site_symmetry_A
O3 H3A O1B 0.874(18) 1.769(18) 2.6388(14) 173.3(17) 2_576
OW1 H5A O1B 0.858(9) 1.942(10) 2.7922(15) 170.8(16) 2_666
OW1 H5B O1A 0.861(9) 1.881(9) 2.7414(14) 176.3(16) 2_566
OW2 H6A O3 0.849(9) 1.941(10) 2.7779(15) 168.8(17) 2_575
OW2 H6B O4B 0.848(9) 2.057(11) 2.8643(14) 158.9(16) 2_675
OW2 H6B O4A 0.848(9) 2.505(16) 2.9282(15) 111.8(13) 2_675
OW2 H6B O4B 0.848(9) 2.543(16) 3.0295(14) 117.5(14) 1_565
O2 H2A OW2 0.845(18) 1.876(19) 2.7151(15) 172.0(17) 1_545

loop_
_geom_torsion_atom_site_label_1
_geom_torsion_atom_site_label_2
_geom_torsion_atom_site_label_3
_geom_torsion_atom_site_label_4
_geom_torsion
_geom_torsion_site_symmetry_1
_geom_torsion_site_symmetry_4
Li2 O2 C2 C3 -119.86(13) 1_455 .
Li2 O2 C2 C1 2.68(15) 1_455 .
Li1 O3 C3 C2 -167.29(12) . .
Li1 O3 C3 C4 -43.49(13) . .
O2 C2 C3 O3 57.71(15) . .
C1 C2 C3 O3 -64.37(15) . .
O2 C2 C3 C4 -63.13(15) . .
C1 C2 C3 C4 174.79(11) . .
Li2 O4B C4 O4A 142.9(2) . .
Li2 O4B C4 C3 -35.2(3) . .
Li2 O4B C4 Li1 90.4(4) . .
Li1 O4A C4 O4B -150.61(14) . .
Li1 O4A C4 O4B -29.3(2) 2_675 .
Li1 O4A C4 C3 27.43(16) . .
Li1 O4A C4 C3 148.75(14) 2_675 .
Li1 O4A C4 Li1 121.32(17) 2_675 .
O3 C3 C4 O4B -166.90(11) . .
C2 C3 C4 O4B -42.20(17) . .
O3 C3 C4 O4A 14.91(16) . .
C2 C3 C4 O4A 139.62(13) . .
O3 C3 C4 Li1 33.61(10) . .
C2 C3 C4 Li1 158.32(12) . .
Li2 O1A C1 O1B 179.02(14) 1_455 .
Li2 O1A C1 C2 -0.73(17) 1_455 .
O2 C2 C1 O1A -1.29(17) . .
C3 C2 C1 O1A 122.36(13) . .
O2 C2 C1 O1B 178.94(11) . .
C3 C2 C1 O1B -57.42(16) . .
O2 C2 C1 Li2 -1.78(10) . 1_455
C3 C2 C1 Li2 121.86(12) . 1_455
C4 O4A Li1 OW2 -129.13(19) . .
Li1 O4A Li1 OW2 89.4(2) 2_675 .
C4 O4A Li1 O4A 141.48(12) . 2_675
Li1 O4A Li1 O4A 0.0 2_675 2_675
C4 O4A Li1 OW1 43.39(17) . 1_565
Li1 O4A Li1 OW1 -98.09(14) 2_675 1_565
C4 O4A Li1 O3 -41.03(12) . .
Li1 O4A Li1 O3 177.50(12) 2_675 .
Li1 O4A Li1 C4 -141.48(12) 2_675 .
C4 O4A Li1 Li1 141.48(12) . 2_675
C4 O4A Li1 Li2 80.72(18) . 1_565
Li1 O4A Li1 Li2 -60.75(14) 2_675 1_565
C3 O3 Li1 OW2 -177.09(10) . .
C3 O3 Li1 O4A 46.08(10) . .
C3 O3 Li1 O4A 53.0(4) . 2_675
C3 O3 Li1 OW1 -69.07(11) . 1_565
C3 O3 Li1 C4 26.38(8) . .
C3 O3 Li1 Li1 47.97(17) . 2_675
C3 O3 Li1 Li2 -87.30(14) . 1_565
O4B C4 Li1 OW2 154.7(2) . .
O4A C4 Li1 OW2 82.6(2) . .
C3 C4 Li1 OW2 -72.5(2) . .
O4B C4 Li1 O4A 72.2(3) . .
C3 C4 Li1 O4A -155.12(15) . .
O4B C4 Li1 O4A 32.4(3) . 2_675
O4A C4 Li1 O4A -39.78(13) . 2_675
C3 C4 Li1 O4A 165.10(12) . 2_675
O4B C4 Li1 OW1 -69.0(3) . 1_565
O4A C4 Li1 OW1 -141.15(16) . 1_565
C3 C4 Li1 OW1 63.73(10) . 1_565
O4B C4 Li1 O3 -157.2(3) . .
O4A C4 Li1 O3 130.63(14) . .
C3 C4 Li1 O3 -24.49(8) . .
O4B C4 Li1 Li1 44.3(3) . 2_675
O4A C4 Li1 Li1 -27.92(9) . 2_675
C3 C4 Li1 Li1 176.96(12) . 2_675
O4B C4 Li1 Li2 -47.6(3) . 1_565
O4A C4 Li1 Li2 -119.79(17) . 1_565
C3 C4 Li1 Li2 85.09(13) . 1_565
C4 O4B Li2 O2 -114.2(3) . 1_655
C4 O4B Li2 O1A -21.5(3) . 1_655
C4 O4B Li2 OW1 107.6(3) . .
C4 O4B Li2 C1 -48.3(3) . 1_655
C4 O4B Li2 Li1 131.7(2) . 1_545
Li1 OW1 Li2 O4B 41.85(18) 1_545 .
Li1 OW1 Li2 O2 -94.42(15) 1_545 1_655
Li1 OW1 Li2 O1A 171.59(12) 1_545 1_655
Li1 OW1 Li2 C1 -162.85(12) 1_545 1_655
